data_2238603
loop_
_publ_author_name
'Anderson, Brian J.'
'O'Rourke, Kelly A.'
'Keeler, Alexander M.'
'Jasinski, Jerry P.'

_publ_section_title
;
 {2-[1-(2-Methoxy-6-oxidophenyl-\k<i>O</i>^6^)ethylidene]-<i>N</i>-methylhydrazinecarbothioamidato-\k^2^<i>N</i>^2^,<i>S</i>}(triphenylphosphane-\k<i>P</i>)palladium(II)
 ethanol monosolvate
;
_journal_coeditor_code BV2224
_journal_issue 10
_journal_name_full 'Acta Crystallographica Section E'
_journal_page_first m528
_journal_page_last m529
_journal_paper_doi 10.1107/S1600536813023040
_journal_volume 69
_journal_year 2013
_chemical_formula_iupac '[Pd (C11 H13 N3 O2 S) (C18 H15 P)], C2 H6 O'
_chemical_formula_moiety 'C29 H28 N3 O2 P Pd S, C2 H6 O'
_chemical_formula_sum 'C31 H34 N3 O3 P Pd S'
_chemical_formula_weight 666.04
_chemical_name_systematic
'{2-[1-(2-Methoxy-6-oxidophenyl-\k<i>O</i>^6^)ethylidene]-<i>N</i>-methylhydrazinecarbothioamidato-\k^2^<i>N</i>^2^,<i>S</i>}(triphenylphosphane-\k<i>P</i>)palladium(II) ethanol monosolvate'
_space_group_crystal_system triclinic
_space_group_IT_number 2
_space_group_name_Hall '-P 1'
_space_group_name_H-M_alt 'P -1'
_symmetry_space_group_name_Hall '-P 1'
_symmetry_space_group_name_H-M 'P -1'
_atom_sites_solution_hydrogens geom
_audit_creation_method
;
  Olex2 1.2
  (compiled Apr 23 2013 17:54:37, GUI svn.r4466)
;
_cell_angle_alpha 105.764(4)
_cell_angle_beta 100.835(5)
_cell_angle_gamma 94.965(5)
_cell_formula_units_Z 2
_cell_length_a 8.0294(6)
_cell_length_b 12.0187(6)
_cell_length_c 16.2151(8)
_cell_measurement_reflns_used 6938
_cell_measurement_temperature 173(2)
_cell_measurement_theta_max 32.7776
_cell_measurement_theta_min 2.9320
_cell_volume 1463.34(16)
_computing_cell_refinement 'CrysAlis PRO (Agilent, 2012)'
_computing_data_collection 'CrysAlis PRO (Agilent, 2012)'
_computing_data_reduction 'CrysAlis RED (Agilent, 2012)'
_computing_molecular_graphics 'XP in SHELXTL(Sheldrick, 2008)'
_computing_publication_material 'OLEX2 (Dolomanov <i>et al.</i>, 2009)'
_computing_structure_refinement 'SHELXL2012 (Sheldrick, 2008)'
_computing_structure_solution 'SUPERFLIP (Palatinus & Chapuis, 2007)'
_diffrn_ambient_temperature 173(2)
_diffrn_detector_area_resol_mean 16.0416
_diffrn_measured_fraction_theta_full 0.998
_diffrn_measured_fraction_theta_max 0.889
_diffrn_measurement_device_type 'Agilent Xcalibur (Eos, Gemini)'
_diffrn_measurement_method '\w scans'
_diffrn_radiation_monochromator graphite
_diffrn_radiation_type MoK\a
_diffrn_radiation_wavelength 0.71073
_diffrn_reflns_av_R_equivalents 0.0493
_diffrn_reflns_limit_h_max 11
_diffrn_reflns_limit_h_min -12
_diffrn_reflns_limit_k_max 17
_diffrn_reflns_limit_k_min -17
_diffrn_reflns_limit_l_max 17
_diffrn_reflns_limit_l_min -23
_diffrn_reflns_number 17885
_diffrn_reflns_theta_full 25.242
_diffrn_reflns_theta_max 32.852
_diffrn_reflns_theta_min 2.938
_exptl_absorpt_coefficient_mu 0.798
_exptl_absorpt_correction_T_max 1.00000
_exptl_absorpt_correction_T_min 0.74374
_exptl_absorpt_correction_type multi-scan
_exptl_absorpt_process_details '(CrysAlis PRO and CrysAlis RED; Agilent, 2012)'
_exptl_crystal_colour orange
_exptl_crystal_density_diffrn 1.512
_exptl_crystal_description irregular
_exptl_crystal_F_000 684
_exptl_crystal_size_max 0.28
_exptl_crystal_size_mid 0.12
_exptl_crystal_size_min 0.06
_refine_diff_density_max 2.094
_refine_diff_density_min -1.037
_refine_ls_extinction_method none
_refine_ls_goodness_of_fit_ref 1.098
_refine_ls_hydrogen_treatment constr
_refine_ls_matrix_type full
_refine_ls_number_parameters 366
_refine_ls_number_reflns 9710
_refine_ls_number_restraints 0
_refine_ls_restrained_S_all 1.098
_refine_ls_R_factor_all 0.0595
_refine_ls_R_factor_gt 0.0488
_refine_ls_shift/su_max 0.000
_refine_ls_shift/su_mean 0.000
_refine_ls_structure_factor_coef Fsqd
_refine_ls_weighting_details
;
 w=1/[\s^2^(Fo^2^)+(0.0590P)^2^+0.4504P]
 where P=(Fo^2^+2Fc^2^)/3
;
_refine_ls_weighting_scheme calc
_refine_ls_wR_factor_gt 0.1186
_refine_ls_wR_factor_ref 0.1281
_reflns_number_gt 8289
_reflns_number_total 9710
_reflns_threshold_expression I>2\s(I)
_cod_data_source_file bv2224.cif
_cod_data_source_block I
_cod_original_cell_volume 1463.33(15)
_cod_database_code 2238603
_shelx_space_group_comment
;
The symmetry employed for this shelxl refinement is uniquely defined
by the following loop, which should always be used as a source of
symmetry information in preference to the above space-group names.
They are only intended as comments.
;
_shelxl_version_number .000002012

loop_
_space_group_symop_operation_xyz
'x, y, z'
'-x, -y, -z'

loop_
_atom_site_type_symbol
_atom_site_label
_atom_site_fract_x
_atom_site_fract_y
_atom_site_fract_z
_atom_site_U_iso_or_equiv
_atom_site_adp_type
_atom_site_calc_flag
_atom_site_occupancy
Pd Pd1 0.75727(2) 0.18506(2) 0.21974(2) 0.02286(7) Uani d 1
S S1 0.89331(9) 0.04545(6) 0.14838(5) 0.03020(14) Uani d 1
P P1 0.62186(8) 0.05981(5) 0.27706(4) 0.02202(12) Uani d 1
O O1 0.6749(3) 0.32610(17) 0.29322(14) 0.0381(5) Uani d 1
O O2 0.7015(4) 0.5350(2) 0.08356(17) 0.0513(6) Uani d 1
N N1 0.8907(2) 0.29209(18) 0.16787(13) 0.0220(4) Uani d 1
N N2 1.0369(3) 0.25554(19) 0.13901(14) 0.0255(4) Uani d 1
N N3 1.1762(3) 0.0988(2) 0.09728(16) 0.0332(5) Uani d 1
H H3 1.1826 0.0242 0.0904 0.040 Uiso calc 1
C C1 1.0436(3) 0.1445(2) 0.12762(16) 0.0254(5) Uani d 1
C C2 0.8668(3) 0.3973(2) 0.17075(17) 0.0275(5) Uani d 1
C C3 0.7120(3) 0.4425(2) 0.19473(19) 0.0315(5) Uani d 1
C C4 0.6409(4) 0.5239(2) 0.1547(2) 0.0402(7) Uani d 1
C C5 0.5113(4) 0.5831(3) 0.1844(3) 0.0481(8) Uani d 1
H H5 0.4635 0.6369 0.1568 0.058 Uiso calc 1
C C6 0.4537(4) 0.5621(3) 0.2547(3) 0.0518(9) Uani d 1
H H6 0.3719 0.6064 0.2780 0.062 Uiso calc 1
C C7 0.5120(4) 0.4784(3) 0.2918(3) 0.0465(8) Uani d 1
H H7 0.4686 0.4654 0.3395 0.056 Uiso calc 1
C C8 0.6358(4) 0.4113(2) 0.2598(2) 0.0346(6) Uani d 1
C C9 0.6682(6) 0.6331(3) 0.0522(3) 0.0619(11) Uani d 1
H H9A 0.7236 0.6310 0.0030 0.093 Uiso calc 1
H H9B 0.7139 0.7055 0.0997 0.093 Uiso calc 1
H H9C 0.5443 0.6297 0.0325 0.093 Uiso calc 1
C C10 1.0040(4) 0.4756(3) 0.1521(2) 0.0397(7) Uani d 1
H H10A 1.1173 0.4589 0.1763 0.060 Uiso calc 1
H H10B 0.9948 0.5575 0.1796 0.060 Uiso calc 1
H H10C 0.9888 0.4610 0.0885 0.060 Uiso calc 1
C C11 1.3087(4) 0.1691(3) 0.0756(2) 0.0371(6) Uani d 1
H H11A 1.2649 0.1813 0.0186 0.056 Uiso calc 1
H H11B 1.4091 0.1285 0.0727 0.056 Uiso calc 1
H H11C 1.3413 0.2448 0.1209 0.056 Uiso calc 1
C C12 0.5163(3) 0.1308(2) 0.36265(16) 0.0276(5) Uani d 1
C C13 0.3869(4) 0.1960(2) 0.3403(2) 0.0351(6) Uani d 1
H H13 0.3567 0.2009 0.2820 0.042 Uiso calc 1
C C14 0.3031(5) 0.2535(3) 0.4037(2) 0.0450(8) Uani d 1
H H14 0.2141 0.2961 0.3882 0.054 Uiso calc 1
C C15 0.3498(5) 0.2484(3) 0.4899(3) 0.0539(10) Uani d 1
H H15 0.2944 0.2891 0.5334 0.065 Uiso calc 1
C C16 0.4764(5) 0.1842(3) 0.5119(2) 0.0509(9) Uani d 1
H H16 0.5068 0.1802 0.5705 0.061 Uiso calc 1
C C17 0.5607(4) 0.1249(3) 0.44846(18) 0.0367(6) Uani d 1
H H17 0.6476 0.0808 0.4640 0.044 Uiso calc 1
C C18 0.4511(3) -0.0493(2) 0.19927(15) 0.0239(4) Uani d 1
C C19 0.4597(3) -0.0906(2) 0.11095(16) 0.0285(5) Uani d 1
H H19 0.5546 -0.0619 0.0915 0.034 Uiso calc 1
C C20 0.3297(4) -0.1735(3) 0.05170(19) 0.0357(6) Uani d 1
H H20 0.3360 -0.2009 -0.0082 0.043 Uiso calc 1
C C21 0.1915(4) -0.2166(3) 0.0789(2) 0.0384(6) Uani d 1
H H21 0.1027 -0.2729 0.0379 0.046 Uiso calc 1
C C22 0.1829(4) -0.1773(3) 0.1667(2) 0.0358(6) Uani d 1
H H22 0.0885 -0.2074 0.1858 0.043 Uiso calc 1
C C23 0.3120(3) -0.0940(2) 0.22670(18) 0.0301(5) Uani d 1
H H23 0.3054 -0.0674 0.2866 0.036 Uiso calc 1
C C24 0.7717(3) -0.0240(2) 0.32316(15) 0.0239(4) Uani d 1
C C25 0.9345(3) 0.0329(3) 0.37134(18) 0.0323(6) Uani d 1
H H25 0.9620 0.1149 0.3828 0.039 Uiso calc 1
C C26 1.0558(4) -0.0296(3) 0.40240(19) 0.0372(6) Uani d 1
H H26 1.1656 0.0100 0.4355 0.045 Uiso calc 1
C C27 1.0187(4) -0.1491(3) 0.3857(2) 0.0376(6) Uani d 1
H H27 1.1025 -0.1916 0.4070 0.045 Uiso calc 1
C C28 0.8580(4) -0.2067(3) 0.33740(19) 0.0358(6) Uani d 1
H H28 0.8322 -0.2889 0.3256 0.043 Uiso calc 1
C C29 0.7352(3) -0.1451(2) 0.30641(18) 0.0302(5) Uani d 1
H H29 0.6255 -0.1853 0.2736 0.036 Uiso calc 1
O O1E 0.8782(5) 0.3401(3) 0.4640(3) 0.0893(11) Uani d 1
H H1E 0.9161 0.3693 0.4284 0.134 Uiso calc 1
C C1E 0.8136(9) 0.4283(5) 0.5244(4) 0.0940(19) Uani d 1
H H1EA 0.8098 0.4982 0.5034 0.113 Uiso calc 1
H H1EB 0.6947 0.3986 0.5244 0.113 Uiso calc 1
C C2E 0.9065(13) 0.4600(9) 0.6067(7) 0.189(5) Uani d 1
H H2EA 1.0265 0.4837 0.6069 0.283 Uiso calc 1
H H2EB 0.8986 0.3939 0.6309 0.283 Uiso calc 1
H H2EC 0.8627 0.5256 0.6426 0.283 Uiso calc 1

loop_
_atom_site_aniso_label
_atom_site_aniso_U_11
_atom_site_aniso_U_22
_atom_site_aniso_U_33
_atom_site_aniso_U_12
_atom_site_aniso_U_13
_atom_site_aniso_U_23
Pd1 0.02281(10) 0.01824(9) 0.02616(10) 0.00125(6) 0.00610(7) 0.00437(7)
S1 0.0342(3) 0.0207(3) 0.0407(4) 0.0057(2) 0.0186(3) 0.0098(2)
P1 0.0209(3) 0.0204(3) 0.0224(3) 0.0003(2) 0.0042(2) 0.0036(2)
O1 0.0535(13) 0.0203(9) 0.0438(12) 0.0069(9) 0.0243(10) 0.0055(8)
O2 0.0657(17) 0.0353(12) 0.0558(15) 0.0157(12) 0.0058(12) 0.0205(11)
N1 0.0165(8) 0.0214(9) 0.0264(10) 0.0027(7) 0.0045(7) 0.0045(7)
N2 0.0213(9) 0.0243(10) 0.0323(11) 0.0034(8) 0.0072(8) 0.0099(8)
N3 0.0348(12) 0.0313(12) 0.0440(13) 0.0121(10) 0.0216(10) 0.0173(10)
C1 0.0248(11) 0.0278(12) 0.0255(11) 0.0039(9) 0.0073(9) 0.0096(9)
C2 0.0256(11) 0.0194(11) 0.0331(13) -0.0011(9) 0.0011(9) 0.0055(9)
C3 0.0263(12) 0.0180(11) 0.0428(15) 0.0000(9) 0.0013(10) 0.0023(10)
C4 0.0326(14) 0.0199(12) 0.0570(19) 0.0019(10) -0.0048(12) 0.0037(12)
C5 0.0336(15) 0.0231(13) 0.073(2) 0.0063(12) -0.0069(15) 0.0022(14)
C6 0.0284(14) 0.0248(14) 0.087(3) 0.0051(11) 0.0066(15) -0.0044(15)
C7 0.0383(16) 0.0264(14) 0.069(2) 0.0024(12) 0.0204(15) -0.0008(14)
C8 0.0283(12) 0.0180(11) 0.0504(16) -0.0021(10) 0.0106(11) -0.0013(11)
C9 0.077(3) 0.0365(18) 0.070(3) 0.0125(19) -0.004(2) 0.0236(17)
C10 0.0350(14) 0.0239(13) 0.062(2) -0.0011(11) 0.0141(13) 0.0150(13)
C11 0.0327(14) 0.0412(16) 0.0455(16) 0.0091(12) 0.0200(12) 0.0172(13)
C12 0.0266(11) 0.0260(12) 0.0262(12) -0.0031(9) 0.0084(9) 0.0014(9)
C13 0.0387(15) 0.0275(13) 0.0383(15) 0.0027(11) 0.0137(11) 0.0053(11)
C14 0.0454(18) 0.0301(14) 0.062(2) 0.0042(13) 0.0297(16) 0.0061(14)
C15 0.064(2) 0.0386(17) 0.056(2) -0.0038(17) 0.0382(18) -0.0046(15)
C16 0.062(2) 0.052(2) 0.0300(15) -0.0084(18) 0.0189(14) -0.0035(14)
C17 0.0360(14) 0.0421(16) 0.0273(13) -0.0033(12) 0.0072(10) 0.0051(11)
C18 0.0210(10) 0.0220(11) 0.0255(11) 0.0018(8) 0.0012(8) 0.0050(8)
C19 0.0249(11) 0.0302(13) 0.0270(12) 0.0035(10) 0.0040(9) 0.0042(9)
C20 0.0333(13) 0.0341(14) 0.0298(13) 0.0038(11) 0.0006(10) -0.0021(11)
C21 0.0283(13) 0.0319(14) 0.0424(16) -0.0040(11) -0.0046(11) 0.0013(12)
C22 0.0261(12) 0.0308(13) 0.0447(16) -0.0053(11) 0.0045(11) 0.0067(11)
C23 0.0266(12) 0.0304(13) 0.0304(12) -0.0026(10) 0.0057(9) 0.0068(10)
C24 0.0229(10) 0.0251(11) 0.0235(11) 0.0011(9) 0.0055(8) 0.0076(8)
C25 0.0259(12) 0.0330(13) 0.0334(13) -0.0043(10) -0.0005(10) 0.0099(11)
C26 0.0265(12) 0.0426(16) 0.0386(15) -0.0007(12) -0.0028(10) 0.0136(12)
C27 0.0313(13) 0.0441(17) 0.0384(15) 0.0109(12) 0.0030(11) 0.0150(12)
C28 0.0374(14) 0.0273(13) 0.0403(15) 0.0047(11) 0.0028(11) 0.0100(11)
C29 0.0257(12) 0.0267(12) 0.0347(13) -0.0009(10) 0.0015(9) 0.0080(10)
O1E 0.087(3) 0.071(2) 0.090(3) 0.001(2) 0.008(2) 0.0023(19)
C1E 0.101(4) 0.072(3) 0.084(4) -0.022(3) 0.029(3) -0.012(3)
C2E 0.180(11) 0.149(9) 0.188(10) 0.051(8) -0.037(8) 0.016(8)

loop_
_atom_type_symbol
_atom_type_description
_atom_type_scat_dispersion_real
_atom_type_scat_dispersion_imag
_atom_type_scat_source
C C 0.0033 0.0016 'International Tables Vol C Tables 4.2.6.8 and 6.1.1.4'
H H 0.0000 0.0000 'International Tables Vol C Tables 4.2.6.8 and 6.1.1.4'
N N 0.0061 0.0033 'International Tables Vol C Tables 4.2.6.8 and 6.1.1.4'
O O 0.0106 0.0060 'International Tables Vol C Tables 4.2.6.8 and 6.1.1.4'
P P 0.1023 0.0942 'International Tables Vol C Tables 4.2.6.8 and 6.1.1.4'
S S 0.1246 0.1234 'International Tables Vol C Tables 4.2.6.8 and 6.1.1.4'
Pd Pd -0.9988 1.0072 'International Tables Vol C Tables 4.2.6.8 and 6.1.1.4'

loop_
_geom_angle_atom_site_label_1
_geom_angle_atom_site_label_2
_geom_angle_atom_site_label_3
_geom_angle
S1 Pd1 P1 92.57(2)
O1 Pd1 S1 170.35(7)
O1 Pd1 P1 92.90(6)
O1 Pd1 N1 89.83(8)
N1 Pd1 S1 84.46(6)
N1 Pd1 P1 176.64(6)
C1 S1 Pd1 94.69(9)
C12 P1 Pd1 114.01(9)
C12 P1 C18 103.25(11)
C12 P1 C24 107.52(12)
C18 P1 Pd1 115.52(8)
C24 P1 Pd1 110.81(8)
C24 P1 C18 104.95(11)
C8 O1 Pd1 119.66(18)
C4 O2 C9 118.9(3)
N2 N1 Pd1 117.73(15)
C2 N1 Pd1 125.24(18)
C2 N1 N2 116.3(2)
C1 N2 N1 113.4(2)
C1 N3 H3 119.0
C1 N3 C11 122.1(2)
C11 N3 H3 119.0
N2 C1 S1 125.8(2)
N2 C1 N3 118.5(2)
N3 C1 S1 115.67(19)
N1 C2 C3 120.9(2)
N1 C2 C10 118.6(2)
C3 C2 C10 120.5(2)
C4 C3 C2 118.7(3)
C4 C3 C8 118.9(3)
C8 C3 C2 122.4(3)
O2 C4 C3 115.5(3)
O2 C4 C5 123.3(3)
C5 C4 C3 121.1(3)
C4 C5 H5 120.5
C6 C5 C4 118.9(3)
C6 C5 H5 120.5
C5 C6 H6 119.2
C7 C6 C5 121.6(3)
C7 C6 H6 119.2
C6 C7 H7 119.5
C6 C7 C8 121.0(3)
C8 C7 H7 119.5
O1 C8 C3 124.6(3)
O1 C8 C7 117.8(3)
C7 C8 C3 117.6(3)
O2 C9 H9A 109.5
O2 C9 H9B 109.5
O2 C9 H9C 109.5
H9A C9 H9B 109.5
H9A C9 H9C 109.5
H9B C9 H9C 109.5
C2 C10 H10A 109.5
C2 C10 H10B 109.5
C2 C10 H10C 109.5
H10A C10 H10B 109.5
H10A C10 H10C 109.5
H10B C10 H10C 109.5
N3 C11 H11A 109.5
N3 C11 H11B 109.5
N3 C11 H11C 109.5
H11A C11 H11B 109.5
H11A C11 H11C 109.5
H11B C11 H11C 109.5
C13 C12 P1 117.6(2)
C17 C12 P1 122.8(2)
C17 C12 C13 119.6(3)
C12 C13 H13 120.0
C14 C13 C12 120.0(3)
C14 C13 H13 120.0
C13 C14 H14 120.0
C13 C14 C15 120.1(3)
C15 C14 H14 120.0
C14 C15 H15 120.0
C16 C15 C14 120.0(3)
C16 C15 H15 120.0
C15 C16 H16 119.8
C15 C16 C17 120.5(3)
C17 C16 H16 119.8
C12 C17 C16 119.8(3)
C12 C17 H17 120.1
C16 C17 H17 120.1
C19 C18 P1 120.04(18)
C23 C18 P1 120.92(19)
C23 C18 C19 119.0(2)
C18 C19 H19 120.0
C20 C19 C18 120.1(2)
C20 C19 H19 120.0
C19 C20 H20 119.7
C21 C20 C19 120.7(3)
C21 C20 H20 119.7
C20 C21 H21 120.2
C20 C21 C22 119.7(3)
C22 C21 H21 120.2
C21 C22 H22 119.9
C21 C22 C23 120.3(3)
C23 C22 H22 119.9
C18 C23 H23 119.9
C22 C23 C18 120.3(3)
C22 C23 H23 119.9
C25 C24 P1 118.8(2)
C25 C24 C29 118.6(2)
C29 C24 P1 122.35(19)
C24 C25 H25 119.8
C26 C25 C24 120.4(3)
C26 C25 H25 119.8
C25 C26 H26 119.7
C27 C26 C25 120.6(3)
C27 C26 H26 119.7
C26 C27 H27 120.2
C26 C27 C28 119.6(3)
C28 C27 H27 120.2
C27 C28 H28 119.8
C29 C28 C27 120.4(3)
C29 C28 H28 119.8
C24 C29 H29 119.8
C28 C29 C24 120.4(2)
C28 C29 H29 119.8
C1E O1E H1E 109.5
O1E C1E H1EA 108.8
O1E C1E H1EB 108.8
H1EA C1E H1EB 107.7
C2E C1E O1E 113.9(8)
C2E C1E H1EA 108.8
C2E C1E H1EB 108.8
C1E C2E H2EA 109.5
C1E C2E H2EB 109.5
C1E C2E H2EC 109.5
H2EA C2E H2EB 109.5
H2EA C2E H2EC 109.5
H2EB C2E H2EC 109.5

loop_
_geom_bond_atom_site_label_1
_geom_bond_atom_site_label_2
_geom_bond_distance
Pd1 S1 2.2550(7)
Pd1 P1 2.2735(6)
Pd1 O1 2.0309(19)
Pd1 N1 2.049(2)
S1 C1 1.763(3)
P1 C12 1.816(3)
P1 C18 1.825(2)
P1 C24 1.817(3)
O1 C8 1.316(4)
O2 C4 1.366(4)
O2 C9 1.430(4)
N1 N2 1.405(3)
N1 C2 1.285(3)
N2 C1 1.304(3)
N3 H3 0.8800
N3 C1 1.352(3)
N3 C11 1.454(4)
C2 C3 1.476(4)
C2 C10 1.513(4)
C3 C4 1.417(4)
C3 C8 1.430(4)
C4 C5 1.397(5)
C5 H5 0.9500
C5 C6 1.383(6)
C6 H6 0.9500
C6 C7 1.376(5)
C7 H7 0.9500
C7 C8 1.420(4)
C9 H9A 0.9800
C9 H9B 0.9800
C9 H9C 0.9800
C10 H10A 0.9800
C10 H10B 0.9800
C10 H10C 0.9800
C11 H11A 0.9800
C11 H11B 0.9800
C11 H11C 0.9800
C12 C13 1.406(4)
C12 C17 1.393(4)
C13 H13 0.9500
C13 C14 1.393(4)
C14 H14 0.9500
C14 C15 1.398(6)
C15 H15 0.9500
C15 C16 1.380(6)
C16 H16 0.9500
C16 C17 1.404(4)
C17 H17 0.9500
C18 C19 1.400(3)
C18 C23 1.395(3)
C19 H19 0.9500
C19 C20 1.388(4)
C20 H20 0.9500
C20 C21 1.380(4)
C21 H21 0.9500
C21 C22 1.389(4)
C22 H22 0.9500
C22 C23 1.392(4)
C23 H23 0.9500
C24 C25 1.399(3)
C24 C29 1.400(4)
C25 H25 0.9500
C25 C26 1.384(4)
C26 H26 0.9500
C26 C27 1.382(4)
C27 H27 0.9500
C27 C28 1.388(4)
C28 H28 0.9500
C28 C29 1.384(4)
C29 H29 0.9500
O1E H1E 0.8400
O1E C1E 1.441(7)
C1E H1EA 0.9900
C1E H1EB 0.9900
C1E C2E 1.334(10)
C2E H2EA 0.9800
C2E H2EB 0.9800
C2E H2EC 0.9800

loop_
_geom_hbond_atom_site_label_D
_geom_hbond_atom_site_label_H
_geom_hbond_atom_site_label_A
_geom_hbond_site_symmetry_A
_geom_hbond_distance_DH
_geom_hbond_distance_HA
_geom_hbond_distance_DA
_geom_hbond_angle_DHA
C9 H9C O2 2_665 0.98 2.69 3.439(5) 133.1

loop_
_geom_torsion_atom_site_label_1
_geom_torsion_atom_site_label_2
_geom_torsion_atom_site_label_3
_geom_torsion_atom_site_label_4
_geom_torsion
Pd1 S1 C1 N2 -11.1(2)
Pd1 S1 C1 N3 168.87(19)
Pd1 P1 C12 C13 60.1(2)
Pd1 P1 C12 C17 -118.6(2)
Pd1 P1 C18 C19 30.2(2)
Pd1 P1 C18 C23 -150.69(19)
Pd1 P1 C24 C25 41.3(2)
Pd1 P1 C24 C29 -133.5(2)
Pd1 O1 C8 C3 -29.2(4)
Pd1 O1 C8 C7 152.1(2)
Pd1 N1 N2 C1 17.1(3)
Pd1 N1 C2 C3 -14.2(3)
Pd1 N1 C2 C10 163.7(2)
P1 C12 C13 C14 -179.2(2)
P1 C12 C17 C16 178.5(2)
P1 C18 C19 C20 -179.9(2)
P1 C18 C23 C22 -179.9(2)
P1 C24 C25 C26 -175.7(2)
P1 C24 C29 C28 175.1(2)
O2 C4 C5 C6 177.2(3)
N1 N2 C1 S1 -2.0(3)
N1 N2 C1 N3 178.0(2)
N1 C2 C3 C4 -146.2(3)
N1 C2 C3 C8 36.8(4)
N2 N1 C2 C3 176.2(2)
N2 N1 C2 C10 -6.0(3)
C2 N1 N2 C1 -172.4(2)
C2 C3 C4 O2 13.1(4)
C2 C3 C4 C5 -170.0(3)
C2 C3 C8 O1 -12.3(4)
C2 C3 C8 C7 166.3(3)
C3 C4 C5 C6 0.6(4)
C4 C3 C8 O1 170.6(3)
C4 C3 C8 C7 -10.7(4)
C4 C5 C6 C7 -4.8(5)
C5 C6 C7 C8 0.9(5)
C6 C7 C8 O1 -174.3(3)
C6 C7 C8 C3 6.9(4)
C8 C3 C4 O2 -169.7(2)
C8 C3 C4 C5 7.2(4)
C9 O2 C4 C3 -165.4(3)
C9 O2 C4 C5 17.8(5)
C10 C2 C3 C4 36.0(4)
C10 C2 C3 C8 -141.1(3)
C11 N3 C1 S1 178.8(2)
C11 N3 C1 N2 -1.2(4)
C12 P1 C18 C19 155.4(2)
C12 P1 C18 C23 -25.5(2)
C12 P1 C24 C25 -83.9(2)
C12 P1 C24 C29 101.3(2)
C12 C13 C14 C15 1.3(5)
C13 C12 C17 C16 -0.2(4)
C13 C14 C15 C16 -1.4(5)
C14 C15 C16 C17 0.8(5)
C15 C16 C17 C12 0.1(5)
C17 C12 C13 C14 -0.4(4)
C18 P1 C12 C13 -66.0(2)
C18 P1 C12 C17 115.3(2)
C18 P1 C24 C25 166.7(2)
C18 P1 C24 C29 -8.1(2)
C18 C19 C20 C21 -0.4(5)
C19 C18 C23 C22 -0.8(4)
C19 C20 C21 C22 -0.5(5)
C20 C21 C22 C23 0.7(5)
C21 C22 C23 C18 0.0(5)
C23 C18 C19 C20 1.0(4)
C24 P1 C12 C13 -176.6(2)
C24 P1 C12 C17 4.6(3)
C24 P1 C18 C19 -92.1(2)
C24 P1 C18 C23 87.0(2)
C24 C25 C26 C27 0.6(4)
C25 C24 C29 C28 0.3(4)
C25 C26 C27 C28 -0.2(5)
C26 C27 C28 C29 -0.2(5)
C27 C28 C29 C24 0.2(4)
C29 C24 C25 C26 -0.7(4)
